data_7246683
loop_
_publ_author_name
'Vaganova, Tamara A.'
'Gatilov, Yurij V.'
'Kryuchkova, Natalia A.'
'Pishchur, Denis P.'
'Zhukovets, Anastasia A.'
'Malykhin, Evgenij V.'

_publ_section_title
;
 How does the combination of the nitro group and fluorine atoms affect the
 (co)crystallization behaviour of arylenediamines?
;
_journal_issue 22
_journal_name_full CrystEngComm
_journal_page_first 3284
_journal_page_last 3298
_journal_paper_doi 10.1039/D3CE00327B
_journal_volume 25
_journal_year 2023
_chemical_formula_moiety '2(C6 H4 F3 N3 O2), C12 H24 O6'
_chemical_formula_sum 'C24 H32 F6 N6 O10'
_chemical_formula_weight 678.55
_chemical_melting_point 424.7
_chemical_name_systematic
;
2,4,5-trifluoro-6-nitrobenzene-1,3-diamine 18-crown-6 2:1 cocrystal
;
_space_group_crystal_system triclinic
_space_group_IT_number 2
_space_group_name_Hall '-P 1'
_space_group_name_H-M_alt 'P -1'
_atom_sites_solution_hydrogens mixed
_atom_sites_solution_primary direct
_atom_sites_solution_secondary difmap
_audit_creation_method SHELXL-2018/3
_audit_update_record
;
2023-04-04 deposited with the CCDC.	2023-04-27 downloaded from the CCDC.
;
_cell_angle_alpha 73.313(2)
_cell_angle_beta 77.9280(10)
_cell_angle_gamma 80.0470(10)
_cell_formula_units_Z 2
_cell_length_a 11.6265(4)
_cell_length_b 11.6941(6)
_cell_length_c 12.1146(6)
_cell_measurement_reflns_used 9898
_cell_measurement_temperature 296(2)
_cell_measurement_theta_max 27.14
_cell_measurement_theta_min 2.31
_cell_volume 1531.64(12)
_computing_cell_refinement 'Bruker SAINT'
_computing_data_collection 'Bruker APEX2'
_computing_data_reduction 'Bruker SAINT'
_computing_molecular_graphics 'Bruker SHELXTL'
_computing_publication_material 'Bruker SHELXTL'
_computing_structure_refinement 'SHELXL-2018/3 (Sheldrick, 2018)'
_computing_structure_solution 'SHELXS-97 (Sheldrick, 2008)'
_diffrn_ambient_temperature 296(2)
_diffrn_measured_fraction_theta_full 0.999
_diffrn_measured_fraction_theta_max 0.998
_diffrn_measurement_device_type 'Bruker APEX-II CCD'
_diffrn_measurement_method '\f and \w scans'
_diffrn_radiation_type MoK\a
_diffrn_radiation_wavelength 0.71073
_diffrn_reflns_av_R_equivalents 0.0352
_diffrn_reflns_av_unetI/netI 0.0237
_diffrn_reflns_Laue_measured_fraction_full 0.999
_diffrn_reflns_Laue_measured_fraction_max 0.998
_diffrn_reflns_limit_h_max 14
_diffrn_reflns_limit_h_min -14
_diffrn_reflns_limit_k_max 15
_diffrn_reflns_limit_k_min -15
_diffrn_reflns_limit_l_max 15
_diffrn_reflns_limit_l_min -15
_diffrn_reflns_number 41112
_diffrn_reflns_point_group_measured_fraction_full 0.999
_diffrn_reflns_point_group_measured_fraction_max 0.998
_diffrn_reflns_theta_full 25.242
_diffrn_reflns_theta_max 27.174
_diffrn_reflns_theta_min 2.197
_diffrn_source 'sealed tube'
_exptl_absorpt_coefficient_mu 0.137
_exptl_absorpt_correction_T_max 0.9422
_exptl_absorpt_correction_T_min 0.8997
_exptl_absorpt_correction_type multi-scan
_exptl_absorpt_process_details SADABS-2008/1
_exptl_crystal_colour orange
_exptl_crystal_density_diffrn 1.471
_exptl_crystal_description prism
_exptl_crystal_F_000 704
_exptl_crystal_size_max 0.620
_exptl_crystal_size_mid 0.260
_exptl_crystal_size_min 0.100
_refine_diff_density_max 0.853
_refine_diff_density_min -0.320
_refine_diff_density_rms 0.043
_refine_ls_extinction_method none
_refine_ls_goodness_of_fit_ref 1.011
_refine_ls_hydrogen_treatment mixed
_refine_ls_matrix_type full
_refine_ls_number_parameters 431
_refine_ls_number_reflns 6787
_refine_ls_number_restraints 4
_refine_ls_restrained_S_all 1.011
_refine_ls_R_factor_all 0.0658
_refine_ls_R_factor_gt 0.0437
_refine_ls_shift/su_max 0.000
_refine_ls_shift/su_mean 0.000
_refine_ls_structure_factor_coef Fsqd
_refine_ls_weighting_details 'w=1/[\s^2^(Fo^2^)+(0.0741P)^2^+0.6005P] where P=(Fo^2^+2Fc^2^)/3'
_refine_ls_weighting_scheme calc
_refine_ls_wR_factor_gt 0.1215
_refine_ls_wR_factor_ref 0.1448
_reflns_Friedel_coverage 0.000
_reflns_number_gt 4918
_reflns_number_total 6787
_reflns_threshold_expression 'I > 2\s(I)'
_cod_data_source_file d3ce00327b2.cif
_cod_data_source_block 2Acr-a3_3mal
_cod_depositor_comments 'Adding full bibliography for 7246683--7246691.cif.'
_cod_database_code 7246683
_shelx_shelxl_version_number 2018/3
_shelx_space_group_comment
;
The symmetry employed for this shelxl refinement is uniquely defined
by the following loop, which should always be used as a source of
symmetry information in preference to the above space-group names.
They are only intended as comments.
;
_shelx_estimated_absorpt_t_min 0.920
_shelx_estimated_absorpt_t_max 0.986

loop_
_space_group_symop_operation_xyz
'x, y, z'
'-x, -y, -z'

loop_
_atom_site_label
_atom_site_type_symbol
_atom_site_fract_x
_atom_site_fract_y
_atom_site_fract_z
_atom_site_U_iso_or_equiv
_atom_site_adp_type
_atom_site_occupancy
_atom_site_site_symmetry_order
_atom_site_calc_flag
_atom_site_refinement_flags_posn
_atom_site_refinement_flags_adp
_atom_site_refinement_flags_occupancy
_atom_site_disorder_assembly
_atom_site_disorder_group
F1 F 0.26882(10) 0.65635(13) 0.01787(11) 0.0588(3) Uani 1 1 d . . . . .
O1 O -0.22216(13) 0.64599(18) -0.03070(15) 0.0699(5) Uani 1 1 d . . . . .
N1 N 0.14132(16) 0.64496(17) -0.13456(14) 0.0500(4) Uani 1 1 d D . . . .
H1B H 0.2185(15) 0.654(2) -0.152(2) 0.064(7) Uiso 1 1 d D . . . .
H1A H 0.0955(19) 0.646(2) -0.1840(19) 0.058(7) Uiso 1 1 d D . . . .
C1 C -0.03983(14) 0.64626(14) 0.01254(14) 0.0317(3) Uani 1 1 d . . . . .
O2 O -0.07228(14) 0.63737(14) -0.16551(12) 0.0567(4) Uani 1 1 d . . . . .
N2 N 0.17409(15) 0.67037(17) 0.24200(15) 0.0482(4) Uani 1 1 d D . . . .
H2A H 0.2480(15) 0.685(2) 0.214(2) 0.057(6) Uiso 1 1 d D . . . .
H2B H 0.1386(19) 0.686(2) 0.3091(16) 0.055(6) Uiso 1 1 d D . . . .
F2 F -0.06448(10) 0.66077(11) 0.31317(9) 0.0524(3) Uani 1 1 d . . . . .
C2 C 0.08416(15) 0.64851(14) -0.02594(14) 0.0332(3) Uani 1 1 d . . . . .
F3 F -0.20211(9) 0.64656(13) 0.17283(11) 0.0571(3) Uani 1 1 d . . . . .
C3 C 0.15041(15) 0.65579(16) 0.05436(15) 0.0365(4) Uani 1 1 d . . . . .
N3 N -0.11500(14) 0.64294(13) -0.06436(13) 0.0396(3) Uani 1 1 d . . . . .
C4 C 0.10618(15) 0.66274(15) 0.16757(15) 0.0345(4) Uani 1 1 d . . . . .
C5 C -0.01657(15) 0.65783(15) 0.20224(14) 0.0345(4) Uani 1 1 d . . . . .
C6 C -0.08680(14) 0.65016(14) 0.12914(15) 0.0332(3) Uani 1 1 d . . . . .
O5 O 0.11218(13) 0.97143(12) 0.11082(13) 0.0549(4) Uani 1 1 d . . . . .
O6 O 0.35773(14) 0.90279(15) 0.06062(13) 0.0590(4) Uani 1 1 d . . . . .
O7 O 0.44235(12) 0.67284(14) 0.19613(13) 0.0543(4) Uani 1 1 d . . . . .
O8 O 0.33463(13) 0.59011(12) 0.43419(12) 0.0493(3) Uani 1 1 d . . . . .
O9 O 0.09564(12) 0.69590(12) 0.49393(11) 0.0472(3) Uani 1 1 d . . . . .
O10 O 0.01483(12) 0.91997(13) 0.35178(13) 0.0525(4) Uani 1 1 d . . . . .
C13 C 0.1886(2) 1.04036(19) 0.01860(19) 0.0581(6) Uani 1 1 d . . . . .
H13A H 0.219128 1.096847 0.046806 0.070 Uiso 1 1 calc R U . . .
H13B H 0.145113 1.085701 -0.043570 0.070 Uiso 1 1 calc R U . . .
C14 C 0.2881(2) 0.9590(2) -0.02684(18) 0.0601(6) Uani 1 1 d . . . . .
H14A H 0.257353 0.898694 -0.049533 0.072 Uiso 1 1 calc R U . . .
H14B H 0.336221 1.004723 -0.095288 0.072 Uiso 1 1 calc R U . . .
C15 C 0.45986(19) 0.8311(2) 0.0208(2) 0.0592(6) Uani 1 1 d . . . . .
H15A H 0.514897 0.882081 -0.034882 0.071 Uiso 1 1 calc R U . . .
H15B H 0.438077 0.778316 -0.018260 0.071 Uiso 1 1 calc R U . . .
C16 C 0.51697(18) 0.7586(2) 0.1210(2) 0.0605(6) Uani 1 1 d . . . . .
H16A H 0.592303 0.717337 0.092775 0.073 Uiso 1 1 calc R U . . .
H16B H 0.532038 0.811043 0.164280 0.073 Uiso 1 1 calc R U . . .
C17 C 0.50088(19) 0.5879(2) 0.2834(2) 0.0573(5) Uani 1 1 d . . . . .
H17A H 0.538450 0.629695 0.322137 0.069 Uiso 1 1 calc R U . . .
H17B H 0.561836 0.535585 0.247405 0.069 Uiso 1 1 calc R U . . .
C18 C 0.4130(2) 0.51490(19) 0.3707(2) 0.0586(6) Uani 1 1 d . . . . .
H18A H 0.368702 0.480643 0.331088 0.070 Uiso 1 1 calc R U . . .
H18B H 0.453613 0.449538 0.423785 0.070 Uiso 1 1 calc R U . . .
C19 C 0.2448(2) 0.52854(18) 0.51650(18) 0.0530(5) Uani 1 1 d . . . . .
H19A H 0.280203 0.463642 0.574115 0.064 Uiso 1 1 calc R U . . .
H19B H 0.200309 0.494271 0.477062 0.064 Uiso 1 1 calc R U . . .
C20 C 0.1642(2) 0.61552(19) 0.57516(17) 0.0520(5) Uani 1 1 d . . . . .
H20A H 0.112296 0.572561 0.642174 0.062 Uiso 1 1 calc R U . . .
H20B H 0.210287 0.660269 0.602431 0.062 Uiso 1 1 calc R U . . .
C21 C 0.0252(2) 0.7892(2) 0.54057(18) 0.0568(5) Uani 1 1 d . . . . .
H21A H 0.075954 0.840766 0.552434 0.068 Uiso 1 1 calc R U . . .
H21B H -0.021475 0.754599 0.615480 0.068 Uiso 1 1 calc R U . . .
C22 C -0.05424(19) 0.8605(2) 0.4575(2) 0.0573(5) Uani 1 1 d . . . . .
H22A H -0.101040 0.807860 0.441541 0.069 Uiso 1 1 calc R U . . .
H22B H -0.108005 0.919298 0.491657 0.069 Uiso 1 1 calc R U . . .
C23 C -0.05412(18) 0.97096(19) 0.2618(2) 0.0544(5) Uani 1 1 d . . . . .
H23A H -0.123728 1.020426 0.289796 0.065 Uiso 1 1 calc R U . . .
H23B H -0.080240 0.907475 0.239699 0.065 Uiso 1 1 calc R U . . .
C24 C 0.01748(18) 1.04516(18) 0.1590(2) 0.0518(5) Uani 1 1 d . . . . .
H24A H -0.031929 1.086745 0.100703 0.062 Uiso 1 1 calc R U . . .
H24B H 0.048259 1.105032 0.182334 0.062 Uiso 1 1 calc R U . . .
O3 O 0.69672(15) 1.16064(17) 0.3460(2) 0.0819(6) Uani 1 1 d . . . . .
O4 O 0.59016(15) 1.30193(14) 0.24214(17) 0.0681(5) Uani 1 1 d . . . . .
F4 F 0.22796(10) 1.11159(11) 0.26480(12) 0.0556(3) Uani 1 1 d . . . . .
N4 N 0.37433(16) 1.27401(15) 0.23007(17) 0.0540(4) Uani 1 1 d . . . . .
H4B H 0.304743 1.293423 0.211542 0.065 Uiso 1 1 calc R U . . .
H4A H 0.419982 1.328539 0.217688 0.065 Uiso 1 1 calc R U . . .
N5 N 0.28363(15) 0.87078(15) 0.36028(16) 0.0499(4) Uani 1 1 d . . . . .
H5A H 0.215387 0.895409 0.339400 0.060 Uiso 1 1 calc R U . . .
H5B H 0.302785 0.795536 0.390613 0.060 Uiso 1 1 calc R U . . .
F5 F 0.50095(11) 0.79505(10) 0.42958(12) 0.0596(3) Uani 1 1 d . . . . .
F6 F 0.65509(10) 0.94577(11) 0.39965(13) 0.0622(3) Uani 1 1 d . . . . .
N6 N 0.60786(14) 1.19584(15) 0.30024(15) 0.0458(4) Uani 1 1 d . . . . .
C7 C 0.52400(15) 1.11575(16) 0.31453(15) 0.0361(4) Uani 1 1 d . . . . .
C8 C 0.41188(15) 1.15798(16) 0.27857(15) 0.0362(4) Uani 1 1 d . . . . .
C9 C 0.33600(15) 1.07162(16) 0.29759(15) 0.0373(4) Uani 1 1 d . . . . .
C10 C 0.36033(15) 0.94985(16) 0.34551(15) 0.0369(4) Uani 1 1 d . . . . .
C11 C 0.47243(16) 0.91313(16) 0.37996(16) 0.0391(4) Uani 1 1 d . . . . .
C12 C 0.55085(15) 0.99170(17) 0.36546(16) 0.0388(4) Uani 1 1 d . . . . .

loop_
_atom_site_aniso_label
_atom_site_aniso_U_11
_atom_site_aniso_U_22
_atom_site_aniso_U_33
_atom_site_aniso_U_23
_atom_site_aniso_U_13
_atom_site_aniso_U_12
F1 0.0345(6) 0.0933(9) 0.0570(7) -0.0313(7) 0.0015(5) -0.0210(6)
O1 0.0387(8) 0.1152(14) 0.0652(10) -0.0335(10) -0.0215(7) -0.0021(8)
N1 0.0487(10) 0.0721(12) 0.0335(8) -0.0191(8) 0.0017(7) -0.0205(9)
C1 0.0351(8) 0.0291(8) 0.0312(8) -0.0041(6) -0.0110(6) -0.0046(6)
O2 0.0692(10) 0.0715(10) 0.0351(7) -0.0122(7) -0.0185(7) -0.0147(8)
N2 0.0407(9) 0.0726(12) 0.0395(9) -0.0202(8) -0.0096(7) -0.0154(8)
F2 0.0557(7) 0.0720(8) 0.0335(6) -0.0204(5) 0.0024(5) -0.0191(6)
C2 0.0403(9) 0.0296(8) 0.0291(8) -0.0050(6) -0.0043(7) -0.0091(6)
F3 0.0321(6) 0.0905(9) 0.0516(7) -0.0244(6) -0.0009(5) -0.0126(5)
C3 0.0306(8) 0.0426(9) 0.0378(9) -0.0119(7) -0.0024(7) -0.0101(7)
N3 0.0450(9) 0.0352(7) 0.0398(8) -0.0056(6) -0.0174(7) -0.0027(6)
C4 0.0377(9) 0.0340(8) 0.0343(9) -0.0080(7) -0.0100(7) -0.0079(7)
C5 0.0390(9) 0.0368(9) 0.0275(8) -0.0083(7) -0.0027(6) -0.0080(7)
C6 0.0300(8) 0.0325(8) 0.0356(9) -0.0060(7) -0.0043(6) -0.0059(6)
O5 0.0608(9) 0.0396(7) 0.0570(9) -0.0029(6) -0.0102(7) -0.0022(6)
O6 0.0579(9) 0.0741(10) 0.0410(8) -0.0161(7) -0.0014(6) -0.0038(7)
O7 0.0356(7) 0.0677(9) 0.0574(9) -0.0138(7) -0.0082(6) -0.0044(6)
O8 0.0581(8) 0.0418(7) 0.0480(8) -0.0110(6) -0.0106(6) -0.0052(6)
O9 0.0586(8) 0.0504(7) 0.0325(7) -0.0114(6) -0.0056(6) -0.0075(6)
O10 0.0389(7) 0.0633(9) 0.0505(8) -0.0090(7) -0.0058(6) -0.0055(6)
C13 0.0791(16) 0.0459(11) 0.0440(11) -0.0006(9) -0.0132(11) -0.0091(10)
C14 0.0787(15) 0.0613(13) 0.0370(11) -0.0054(10) -0.0077(10) -0.0146(12)
C15 0.0481(12) 0.0775(15) 0.0496(12) -0.0202(11) 0.0117(9) -0.0194(11)
C16 0.0332(10) 0.0854(16) 0.0640(14) -0.0255(12) 0.0029(9) -0.0136(10)
C17 0.0448(11) 0.0612(13) 0.0687(14) -0.0270(11) -0.0177(10) 0.0127(9)
C18 0.0658(14) 0.0444(11) 0.0658(14) -0.0171(10) -0.0204(11) 0.0083(10)
C19 0.0693(14) 0.0419(10) 0.0450(11) 0.0018(9) -0.0174(10) -0.0121(9)
C20 0.0729(14) 0.0524(11) 0.0294(9) -0.0015(8) -0.0101(9) -0.0183(10)
C21 0.0702(14) 0.0606(13) 0.0378(10) -0.0202(9) 0.0078(9) -0.0110(11)
C22 0.0489(12) 0.0615(13) 0.0575(13) -0.0232(11) 0.0110(10) -0.0069(10)
C23 0.0394(10) 0.0489(11) 0.0747(15) -0.0125(10) -0.0201(10) 0.0019(8)
C24 0.0501(11) 0.0383(10) 0.0670(13) -0.0063(9) -0.0269(10) 0.0030(8)
O3 0.0491(9) 0.0746(11) 0.1332(17) -0.0230(11) -0.0365(10) -0.0184(8)
O4 0.0635(10) 0.0529(9) 0.0884(12) -0.0072(8) -0.0147(9) -0.0252(7)
F4 0.0438(6) 0.0571(7) 0.0729(8) -0.0139(6) -0.0294(6) -0.0058(5)
N4 0.0561(10) 0.0424(9) 0.0691(12) -0.0106(8) -0.0278(9) -0.0068(7)
N5 0.0460(9) 0.0467(9) 0.0607(11) -0.0080(8) -0.0168(8) -0.0161(7)
F5 0.0604(7) 0.0415(6) 0.0759(9) -0.0059(6) -0.0237(6) -0.0044(5)
F6 0.0367(6) 0.0616(7) 0.0898(10) -0.0158(7) -0.0240(6) -0.0009(5)
N6 0.0375(8) 0.0516(10) 0.0535(10) -0.0213(8) -0.0010(7) -0.0146(7)
C7 0.0322(8) 0.0441(9) 0.0364(9) -0.0156(7) -0.0030(7) -0.0107(7)
C8 0.0391(9) 0.0411(9) 0.0324(8) -0.0136(7) -0.0077(7) -0.0069(7)
C9 0.0307(8) 0.0470(10) 0.0385(9) -0.0135(8) -0.0108(7) -0.0059(7)
C10 0.0365(9) 0.0452(10) 0.0325(8) -0.0130(7) -0.0044(7) -0.0116(7)
C11 0.0411(9) 0.0376(9) 0.0390(9) -0.0098(7) -0.0083(7) -0.0042(7)
C12 0.0294(8) 0.0486(10) 0.0405(9) -0.0150(8) -0.0077(7) -0.0028(7)

loop_
_atom_type_symbol
_atom_type_description
_atom_type_scat_dispersion_real
_atom_type_scat_dispersion_imag
_atom_type_scat_source
C C 0.0033 0.0016 'International Tables Vol C Tables 4.2.6.8 and 6.1.1.4'
H H 0.0000 0.0000 'International Tables Vol C Tables 4.2.6.8 and 6.1.1.4'
N N 0.0061 0.0033 'International Tables Vol C Tables 4.2.6.8 and 6.1.1.4'
O O 0.0106 0.0060 'International Tables Vol C Tables 4.2.6.8 and 6.1.1.4'
F F 0.0171 0.0103 'International Tables Vol C Tables 4.2.6.8 and 6.1.1.4'

loop_
_geom_angle_atom_site_label_1
_geom_angle_atom_site_label_2
_geom_angle_atom_site_label_3
_geom_angle
_geom_angle_site_symmetry_1
_geom_angle_site_symmetry_3
_geom_angle_publ_flag
C2 N1 H1B 117.7(16) . . ?
C2 N1 H1A 115.2(16) . . ?
H1B N1 H1A 126(2) . . ?
C6 C1 N3 120.71(15) . . ?
C6 C1 C2 118.25(15) . . ?
N3 C1 C2 121.03(15) . . ?
C4 N2 H2A 118.5(16) . . ?
C4 N2 H2B 118.5(15) . . ?
H2A N2 H2B 119(2) . . ?
N1 C2 C3 118.19(16) . . ?
N1 C2 C1 124.77(16) . . ?
C3 C2 C1 117.04(15) . . ?
F1 C3 C4 117.37(15) . . ?
F1 C3 C2 116.89(15) . . ?
C4 C3 C2 125.74(15) . . ?
O1 N3 O2 120.17(16) . . ?
O1 N3 C1 119.90(16) . . ?
O2 N3 C1 119.93(15) . . ?
N2 C4 C3 123.52(16) . . ?
N2 C4 C5 121.39(16) . . ?
C3 C4 C5 115.07(15) . . ?
F2 C5 C6 119.64(15) . . ?
F2 C5 C4 117.80(15) . . ?
C6 C5 C4 122.56(15) . . ?
F3 C6 C5 116.63(15) . . ?
F3 C6 C1 122.06(15) . . ?
C5 C6 C1 121.31(15) . . ?
C13 O5 C24 111.52(16) . . ?
C14 O6 C15 112.68(17) . . ?
C17 O7 C16 112.35(16) . . ?
C18 O8 C19 112.62(16) . . ?
C20 O9 C21 111.92(15) . . ?
C23 O10 C22 111.78(16) . . ?
O5 C13 C14 109.38(17) . . ?
O5 C13 H13A 109.8 . . ?
C14 C13 H13A 109.8 . . ?
O5 C13 H13B 109.8 . . ?
C14 C13 H13B 109.8 . . ?
H13A C13 H13B 108.2 . . ?
O6 C14 C13 109.34(18) . . ?
O6 C14 H14A 109.8 . . ?
C13 C14 H14A 109.8 . . ?
O6 C14 H14B 109.8 . . ?
C13 C14 H14B 109.8 . . ?
H14A C14 H14B 108.3 . . ?
O6 C15 C16 109.69(18) . . ?
O6 C15 H15A 109.7 . . ?
C16 C15 H15A 109.7 . . ?
O6 C15 H15B 109.7 . . ?
C16 C15 H15B 109.7 . . ?
H15A C15 H15B 108.2 . . ?
O7 C16 C15 110.13(17) . . ?
O7 C16 H16A 109.6 . . ?
C15 C16 H16A 109.6 . . ?
O7 C16 H16B 109.6 . . ?
C15 C16 H16B 109.6 . . ?
H16A C16 H16B 108.1 . . ?
O7 C17 C18 109.50(17) . . ?
O7 C17 H17A 109.8 . . ?
C18 C17 H17A 109.8 . . ?
O7 C17 H17B 109.8 . . ?
C18 C17 H17B 109.8 . . ?
H17A C17 H17B 108.2 . . ?
O8 C18 C17 108.90(17) . . ?
O8 C18 H18A 109.9 . . ?
C17 C18 H18A 109.9 . . ?
O8 C18 H18B 109.9 . . ?
C17 C18 H18B 109.9 . . ?
H18A C18 H18B 108.3 . . ?
O8 C19 C20 108.78(16) . . ?
O8 C19 H19A 109.9 . . ?
C20 C19 H19A 109.9 . . ?
O8 C19 H19B 109.9 . . ?
C20 C19 H19B 109.9 . . ?
H19A C19 H19B 108.3 . . ?
O9 C20 C19 108.97(16) . . ?
O9 C20 H20A 109.9 . . ?
C19 C20 H20A 109.9 . . ?
O9 C20 H20B 109.9 . . ?
C19 C20 H20B 109.9 . . ?
H20A C20 H20B 108.3 . . ?
O9 C21 C22 109.02(17) . . ?
O9 C21 H21A 109.9 . . ?
C22 C21 H21A 109.9 . . ?
O9 C21 H21B 109.9 . . ?
C22 C21 H21B 109.9 . . ?
H21A C21 H21B 108.3 . . ?
O10 C22 C21 109.45(17) . . ?
O10 C22 H22A 109.8 . . ?
C21 C22 H22A 109.8 . . ?
O10 C22 H22B 109.8 . . ?
C21 C22 H22B 109.8 . . ?
H22A C22 H22B 108.2 . . ?
O10 C23 C24 109.68(16) . . ?
O10 C23 H23A 109.7 . . ?
C24 C23 H23A 109.7 . . ?
O10 C23 H23B 109.7 . . ?
C24 C23 H23B 109.7 . . ?
H23A C23 H23B 108.2 . . ?
O5 C24 C23 109.90(16) . . ?
O5 C24 H24A 109.7 . . ?
C23 C24 H24A 109.7 . . ?
O5 C24 H24B 109.7 . . ?
C23 C24 H24B 109.7 . . ?
H24A C24 H24B 108.2 . . ?
C8 N4 H4B 120.0 . . ?
C8 N4 H4A 120.0 . . ?
H4B N4 H4A 120.0 . . ?
C10 N5 H5A 120.0 . . ?
C10 N5 H5B 120.0 . . ?
H5A N5 H5B 120.0 . . ?
O3 N6 O4 120.41(16) . . ?
O3 N6 C7 119.96(17) . . ?
O4 N6 C7 119.63(16) . . ?
C12 C7 C8 118.76(15) . . ?
C12 C7 N6 120.07(16) . . ?
C8 C7 N6 121.17(16) . . ?
N4 C8 C9 118.73(16) . . ?
N4 C8 C7 124.91(16) . . ?
C9 C8 C7 116.35(16) . . ?
F4 C9 C10 117.12(15) . . ?
F4 C9 C8 116.68(16) . . ?
C10 C9 C8 126.20(16) . . ?
N5 C10 C9 123.33(16) . . ?
N5 C10 C11 121.66(17) . . ?
C9 C10 C11 115.00(15) . . ?
F5 C11 C12 119.66(16) . . ?
F5 C11 C10 117.96(16) . . ?
C12 C11 C10 122.38(16) . . ?
F6 C12 C11 116.83(16) . . ?
F6 C12 C7 121.87(16) . . ?
C11 C12 C7 121.30(16) . . ?

loop_
_geom_bond_atom_site_label_1
_geom_bond_atom_site_label_2
_geom_bond_distance
_geom_bond_site_symmetry_2
_geom_bond_publ_flag
F1 C3 1.356(2) . ?
O1 N3 1.225(2) . ?
N1 C2 1.353(2) . ?
N1 H1B 0.896(16) . ?
N1 H1A 0.878(16) . ?
C1 C6 1.415(2) . ?
C1 N3 1.416(2) . ?
C1 C2 1.422(2) . ?
O2 N3 1.238(2) . ?
N2 C4 1.346(2) . ?
N2 H2A 0.883(16) . ?
N2 H2B 0.887(16) . ?
F2 C5 1.3507(19) . ?
C2 C3 1.389(2) . ?
F3 C6 1.3376(19) . ?
C3 C4 1.381(2) . ?
C4 C5 1.407(2) . ?
C5 C6 1.354(2) . ?
O5 C13 1.415(3) . ?
O5 C24 1.410(3) . ?
O6 C14 1.409(3) . ?
O6 C15 1.412(3) . ?
O7 C17 1.426(3) . ?
O7 C16 1.426(3) . ?
O8 C18 1.419(3) . ?
O8 C19 1.420(3) . ?
O9 C20 1.423(2) . ?
O9 C21 1.425(2) . ?
O10 C23 1.419(3) . ?
O10 C22 1.422(3) . ?
C13 C14 1.483(3) . ?
C13 H13A 0.9700 . ?
C13 H13B 0.9700 . ?
C14 H14A 0.9700 . ?
C14 H14B 0.9700 . ?
C15 C16 1.478(3) . ?
C15 H15A 0.9700 . ?
C15 H15B 0.9700 . ?
C16 H16A 0.9700 . ?
C16 H16B 0.9700 . ?
C17 C18 1.490(3) . ?
C17 H17A 0.9700 . ?
C17 H17B 0.9700 . ?
C18 H18A 0.9700 . ?
C18 H18B 0.9700 . ?
C19 C20 1.492(3) . ?
C19 H19A 0.9700 . ?
C19 H19B 0.9700 . ?
C20 H20A 0.9700 . ?
C20 H20B 0.9700 . ?
C21 C22 1.484(3) . ?
C21 H21A 0.9700 . ?
C21 H21B 0.9700 . ?
C22 H22A 0.9700 . ?
C22 H22B 0.9700 . ?
C23 C24 1.481(3) . ?
C23 H23A 0.9700 . ?
C23 H23B 0.9700 . ?
C24 H24A 0.9700 . ?
C24 H24B 0.9700 . ?
O3 N6 1.227(2) . ?
O4 N6 1.244(2) . ?
F4 C9 1.3613(19) . ?
N4 C8 1.350(2) . ?
N4 H4B 0.8600 . ?
N4 H4A 0.8600 . ?
N5 C10 1.344(2) . ?
N5 H5A 0.8600 . ?
N5 H5B 0.8600 . ?
F5 C11 1.351(2) . ?
F6 C12 1.337(2) . ?
N6 C7 1.418(2) . ?
C7 C12 1.412(3) . ?
C7 C8 1.423(2) . ?
C8 C9 1.393(2) . ?
C9 C10 1.378(3) . ?
C10 C11 1.410(2) . ?
C11 C12 1.355(3) . ?

loop_
_geom_torsion_atom_site_label_1
_geom_torsion_atom_site_label_2
_geom_torsion_atom_site_label_3
_geom_torsion_atom_site_label_4
_geom_torsion
_geom_torsion_site_symmetry_1
_geom_torsion_site_symmetry_2
_geom_torsion_site_symmetry_3
_geom_torsion_site_symmetry_4
_geom_torsion_publ_flag
C6 C1 C2 N1 179.79(16) . . . . ?
N3 C1 C2 N1 -1.6(3) . . . . ?
C6 C1 C2 C3 -0.7(2) . . . . ?
N3 C1 C2 C3 177.90(15) . . . . ?
N1 C2 C3 F1 -1.3(2) . . . . ?
C1 C2 C3 F1 179.17(15) . . . . ?
N1 C2 C3 C4 178.56(17) . . . . ?
C1 C2 C3 C4 -1.0(3) . . . . ?
C6 C1 N3 O1 1.5(2) . . . . ?
C2 C1 N3 O1 -177.03(17) . . . . ?
C6 C1 N3 O2 -178.70(15) . . . . ?
C2 C1 N3 O2 2.7(2) . . . . ?
F1 C3 C4 N2 0.3(3) . . . . ?
C2 C3 C4 N2 -179.59(17) . . . . ?
F1 C3 C4 C5 -178.00(15) . . . . ?
C2 C3 C4 C5 2.2(3) . . . . ?
N2 C4 C5 F2 -0.1(3) . . . . ?
C3 C4 C5 F2 178.16(15) . . . . ?
N2 C4 C5 C6 179.99(17) . . . . ?
C3 C4 C5 C6 -1.7(2) . . . . ?
F2 C5 C6 F3 0.4(2) . . . . ?
C4 C5 C6 F3 -179.77(15) . . . . ?
F2 C5 C6 C1 -179.68(15) . . . . ?
C4 C5 C6 C1 0.2(3) . . . . ?
N3 C1 C6 F3 2.4(2) . . . . ?
C2 C1 C6 F3 -178.97(15) . . . . ?
N3 C1 C6 C5 -177.53(15) . . . . ?
C2 C1 C6 C5 1.1(2) . . . . ?
C24 O5 C13 C14 178.52(17) . . . . ?
C15 O6 C14 C13 -175.25(18) . . . . ?
O5 C13 C14 O6 -65.4(2) . . . . ?
C14 O6 C15 C16 -170.11(19) . . . . ?
C17 O7 C16 C15 170.38(18) . . . . ?
O6 C15 C16 O7 66.6(2) . . . . ?
C16 O7 C17 C18 170.23(18) . . . . ?
C19 O8 C18 C17 177.70(17) . . . . ?
O7 C17 C18 O8 -67.7(2) . . . . ?
C18 O8 C19 C20 -177.66(17) . . . . ?
C21 O9 C20 C19 -174.03(17) . . . . ?
O8 C19 C20 O9 71.1(2) . . . . ?
C20 O9 C21 C22 -173.23(17) . . . . ?
C23 O10 C22 C21 168.97(18) . . . . ?
O9 C21 C22 O10 -65.0(2) . . . . ?
C22 O10 C23 C24 172.53(18) . . . . ?
C13 O5 C24 C23 -174.88(17) . . . . ?
O10 C23 C24 O5 65.3(2) . . . . ?
O3 N6 C7 C12 -9.9(3) . . . . ?
O4 N6 C7 C12 170.83(18) . . . . ?
O3 N6 C7 C8 169.98(19) . . . . ?
O4 N6 C7 C8 -9.3(3) . . . . ?
C12 C7 C8 N4 179.21(17) . . . . ?
N6 C7 C8 N4 -0.6(3) . . . . ?
C12 C7 C8 C9 0.3(2) . . . . ?
N6 C7 C8 C9 -179.51(16) . . . . ?
N4 C8 C9 F4 0.2(3) . . . . ?
C7 C8 C9 F4 179.17(15) . . . . ?
N4 C8 C9 C10 179.71(18) . . . . ?
C7 C8 C9 C10 -1.4(3) . . . . ?
F4 C9 C10 N5 0.3(3) . . . . ?
C8 C9 C10 N5 -179.15(18) . . . . ?
F4 C9 C10 C11 -178.93(15) . . . . ?
C8 C9 C10 C11 1.6(3) . . . . ?
N5 C10 C11 F5 -0.4(3) . . . . ?
C9 C10 C11 F5 178.82(16) . . . . ?
N5 C10 C11 C12 179.87(17) . . . . ?
C9 C10 C11 C12 -0.9(3) . . . . ?
F5 C11 C12 F6 1.5(3) . . . . ?
C10 C11 C12 F6 -178.82(16) . . . . ?
F5 C11 C12 C7 -179.68(16) . . . . ?
C10 C11 C12 C7 0.0(3) . . . . ?
C8 C7 C12 F6 179.04(16) . . . . ?
N6 C7 C12 F6 -1.1(3) . . . . ?
C8 C7 C12 C11 0.3(3) . . . . ?
N6 C7 C12 C11 -179.88(17) . . . . ?
